data_4347320
loop_
_publ_author_name
'Wang, Yang'
'Li, Bao'
'Qian, Hujun'
'Wu, Lixin'

_publ_section_title
;
 Controlled Triol-Derivative Bonding and Decoration Transformation on
 Cu-Centered Anderson-Evans Polyoxometalates.
;
_journal_issue 9
_journal_name_full 'Inorganic chemistry'
_journal_page_first 4271
_journal_page_last 4277
_journal_paper_doi 10.1021/acs.inorgchem.6b00008
_journal_volume 55
_journal_year 2016
_chemical_formula_moiety 'C10 H20 Cu Mo6 O26, 2(C16 H36 N), 2(C2 H4 O2)'
_chemical_formula_sum 'C46 H100 Cu Mo6 N2 O30'
_chemical_formula_weight 1800.46
_space_group_IT_number 14
_space_group_name_Hall '-P 2yn'
_space_group_name_H-M_alt 'P 1 21/n 1'
_symmetry_cell_setting monoclinic
_symmetry_space_group_name_Hall '-P 2yn'
_symmetry_space_group_name_H-M 'P 1 21/n 1'
_atom_sites_solution_hydrogens geom
_atom_sites_solution_primary direct
_atom_sites_solution_secondary difmap
_audit_creation_method SHELXL-97
_cell_angle_alpha 90.00
_cell_angle_beta 95.73(3)
_cell_angle_gamma 90.00
_cell_formula_units_Z 2
_cell_length_a 14.229(3)
_cell_length_b 10.440(2)
_cell_length_c 22.333(5)
_cell_measurement_reflns_used 28710
_cell_measurement_temperature 293(2)
_cell_measurement_theta_max 27.57
_cell_measurement_theta_min 3.13
_cell_volume 3301.0(12)
_computing_cell_refinement RAPID-AUTO
_computing_data_collection 'RAPID-AUTO (Rigaku Corporation, 1998)'
_computing_data_reduction 'CrystalStructure (Rigaku/MSC and Rigaku Corporation, 2002)'
_computing_molecular_graphics 'SHELXTL (Sheldrick, 2008)'
_computing_publication_material SHELXL-97
_computing_structure_refinement 'SHELXL-97 (Sheldrick, 2008)'
_computing_structure_solution 'SHELXS-97 (Sheldrick, 2008)'
_diffrn_ambient_temperature 293(2)
_diffrn_measured_fraction_theta_full 0.997
_diffrn_measured_fraction_theta_max 0.997
_diffrn_measurement_device_type 'Rigaku RAXIS-RAPID'
_diffrn_measurement_method '\w scans'
_diffrn_radiation_monochromator graphite
_diffrn_radiation_source 'fine-focus sealed tube'
_diffrn_radiation_type MoK\a
_diffrn_radiation_wavelength 0.71073
_diffrn_reflns_av_R_equivalents 0.0429
_diffrn_reflns_av_sigmaI/netI 0.0389
_diffrn_reflns_limit_h_max 18
_diffrn_reflns_limit_h_min -17
_diffrn_reflns_limit_k_max 13
_diffrn_reflns_limit_k_min -13
_diffrn_reflns_limit_l_max 28
_diffrn_reflns_limit_l_min -28
_diffrn_reflns_number 30913
_diffrn_reflns_theta_full 27.48
_diffrn_reflns_theta_max 27.48
_diffrn_reflns_theta_min 3.13
_exptl_absorpt_coefficient_mu 1.502
_exptl_absorpt_correction_T_max 0.8643
_exptl_absorpt_correction_T_min 0.8287
_exptl_absorpt_correction_type multi-scan
_exptl_crystal_colour green
_exptl_crystal_density_diffrn 1.811
_exptl_crystal_density_method 'not measured'
_exptl_crystal_description block
_exptl_crystal_F_000 1822
_exptl_crystal_size_max 0.13
_exptl_crystal_size_mid 0.12
_exptl_crystal_size_min 0.10
_refine_diff_density_max 0.977
_refine_diff_density_min -0.875
_refine_diff_density_rms 0.146
_refine_ls_extinction_method none
_refine_ls_goodness_of_fit_ref 1.019
_refine_ls_hydrogen_treatment constr
_refine_ls_matrix_type full
_refine_ls_number_parameters 426
_refine_ls_number_reflns 7546
_refine_ls_number_restraints 9
_refine_ls_restrained_S_all 1.022
_refine_ls_R_factor_all 0.0415
_refine_ls_R_factor_gt 0.0331
_refine_ls_shift/su_max 0.003
_refine_ls_shift/su_mean 0.000
_refine_ls_structure_factor_coef Fsqd
_refine_ls_weighting_details 'calc w=1/[\s^2^(Fo^2^)+(0.0670P)^2^+0.0000P] where P=(Fo^2^+2Fc^2^)/3'
_refine_ls_weighting_scheme calc
_refine_ls_wR_factor_gt 0.0842
_refine_ls_wR_factor_ref 0.0997
_reflns_number_gt 6301
_reflns_number_total 7546
_reflns_threshold_expression >2sigma(I)
_cod_data_source_file ic6b00008_si_002.cif
_cod_data_source_block 3a
_cod_original_cell_volume 3301.1(11)
_cod_original_sg_symbol_H-M 'P 21/n'
_cod_database_code 4347320

loop_
_symmetry_equiv_pos_as_xyz
'x, y, z'
'-x+1/2, y+1/2, -z+1/2'
'-x, -y, -z'
'x-1/2, -y-1/2, z-1/2'

loop_
_atom_site_label
_atom_site_type_symbol
_atom_site_fract_x
_atom_site_fract_y
_atom_site_fract_z
_atom_site_U_iso_or_equiv
_atom_site_adp_type
_atom_site_occupancy
_atom_site_symmetry_multiplicity
_atom_site_calc_flag
_atom_site_refinement_flags
_atom_site_disorder_assembly
_atom_site_disorder_group
C1 C -0.0222(2) 0.2684(3) 0.02624(14) 0.0305(6) Uani 1 1 d . . .
H1A H -0.0520 0.3490 0.0140 0.037 Uiso 1 1 calc R . .
H1B H 0.0453 0.2780 0.0245 0.037 Uiso 1 1 calc R . .
C2 C -0.1464(2) 0.2259(3) 0.09875(15) 0.0357(7) Uani 1 1 d . . .
H2A H -0.1544 0.2145 0.1411 0.043 Uiso 1 1 calc R . .
H2B H -0.1782 0.3046 0.0855 0.043 Uiso 1 1 calc R . .
C3 C 0.0158(2) 0.1222(3) 0.11705(13) 0.0307(6) Uani 1 1 d . A .
H3A H 0.0823 0.1363 0.1130 0.037 Uiso 1 1 calc R . .
H3B H 0.0085 0.1139 0.1596 0.037 Uiso 1 1 calc R . .
C4 C -0.0412(2) 0.2391(3) 0.09160(13) 0.0303(6) Uani 1 1 d . . .
C5 C -0.0005(5) 0.3513(7) 0.1304(4) 0.0448(18) Uani 0.842(7) 1 d PD A 1
H5A H -0.0012 0.3304 0.1727 0.054 Uiso 0.842(7) 1 calc PR A 1
H5B H 0.0645 0.3666 0.1227 0.054 Uiso 0.842(7) 1 calc PR A 1
O13 O -0.0556(3) 0.4636(3) 0.1165(2) 0.0746(15) Uani 0.842(7) 1 d PD A 1
H13 H -0.0204 0.5242 0.1118 0.112 Uiso 0.842(7) 1 calc PR A 1
C5' C -0.0215(16) 0.369(4) 0.130(2) 0.028(8) Uiso 0.158(7) 1 d PD A 2
H5'1 H -0.0523 0.4411 0.1083 0.033 Uiso 0.158(7) 1 calc PR A 2
H5'2 H -0.0453 0.3619 0.1686 0.033 Uiso 0.158(7) 1 calc PR A 2
O13' O 0.0771(11) 0.3861(13) 0.1362(9) 0.048(5) Uani 0.158(7) 1 d PD A 2
H13' H 0.1029 0.3177 0.1454 0.072 Uiso 0.158(7) 1 calc PR A 2
C6 C 0.4357(2) 0.0668(3) 0.21804(15) 0.0369(7) Uani 1 1 d . . .
H6A H 0.4523 0.0136 0.2532 0.044 Uiso 1 1 calc R . .
H6B H 0.4364 0.1552 0.2314 0.044 Uiso 1 1 calc R . .
C7 C 0.3358(2) 0.0333(4) 0.19235(15) 0.0407(7) Uani 1 1 d . . .
H7A H 0.3327 -0.0568 0.1816 0.049 Uiso 1 1 calc R . .
H7B H 0.3191 0.0829 0.1561 0.049 Uiso 1 1 calc R . .
C8 C 0.2659(3) 0.0610(4) 0.23790(18) 0.0476(9) Uani 1 1 d . . .
H8A H 0.2077 0.0150 0.2262 0.057 Uiso 1 1 calc R . .
H8B H 0.2915 0.0290 0.2769 0.057 Uiso 1 1 calc R . .
C9 C 0.2435(3) 0.2022(5) 0.2435(3) 0.0742(15) Uani 1 1 d . . .
H9A H 0.3013 0.2501 0.2493 0.111 Uiso 1 1 calc R . .
H9B H 0.2079 0.2151 0.2773 0.111 Uiso 1 1 calc R . .
H9C H 0.2071 0.2308 0.2075 0.111 Uiso 1 1 calc R . .
C10 C 0.6083(2) 0.0622(4) 0.20928(19) 0.0476(9) Uani 1 1 d . . .
H10A H 0.6555 0.0430 0.1821 0.057 Uiso 1 1 calc R . .
H10B H 0.6137 -0.0025 0.2406 0.057 Uiso 1 1 calc R . .
C11 C 0.6319(3) 0.1912(4) 0.2382(3) 0.0695(14) Uani 1 1 d . . .
H11A H 0.5867 0.2111 0.2666 0.083 Uiso 1 1 calc R . .
H11B H 0.6279 0.2573 0.2076 0.083 Uiso 1 1 calc R . .
C12 C 0.7317(3) 0.1886(5) 0.2710(2) 0.0660(14) Uani 1 1 d . . .
H12A H 0.7760 0.1668 0.2423 0.079 Uiso 1 1 calc R . .
H12B H 0.7475 0.2738 0.2862 0.079 Uiso 1 1 calc R . .
C13 C 0.7431(4) 0.0960(6) 0.3219(3) 0.0875(18) Uani 1 1 d . . .
H13A H 0.6898 0.1021 0.3449 0.131 Uiso 1 1 calc R . .
H13B H 0.7998 0.1157 0.3472 0.131 Uiso 1 1 calc R . .
H13C H 0.7472 0.0107 0.3064 0.131 Uiso 1 1 calc R . .
C14 C 0.4944(3) 0.1497(3) 0.12539(18) 0.0477(9) Uani 1 1 d . . .
H14A H 0.4317 0.1359 0.1051 0.057 Uiso 1 1 calc R B 1
H14B H 0.4946 0.2335 0.1442 0.057 Uiso 1 1 calc R B 1
C15 C 0.5639(4) 0.1521(5) 0.0782(3) 0.0836(18) Uani 0.50 1 d PD C 1
H15A H 0.5502 0.0842 0.0490 0.100 Uiso 0.50 1 calc PR C 1
H15B H 0.6281 0.1417 0.0967 0.100 Uiso 0.50 1 calc PR C 1
C16 C 0.5509(16) 0.2846(14) 0.0479(7) 0.106(8) Uani 0.50 1 d PD C 1
H16A H 0.5370 0.3506 0.0763 0.127 Uiso 0.50 1 calc PR C 1
H16B H 0.6056 0.3094 0.0279 0.127 Uiso 0.50 1 calc PR C 1
C17 C 0.4693(12) 0.256(2) 0.0049(6) 0.126(6) Uani 0.50 1 d PD C 1
H17A H 0.4834 0.1834 -0.0191 0.188 Uiso 0.50 1 calc PR C 1
H17B H 0.4551 0.3286 -0.0206 0.188 Uiso 0.50 1 calc PR C 1
H17C H 0.4158 0.2364 0.0264 0.188 Uiso 0.50 1 calc PR C 1
C15' C 0.5639(4) 0.1521(5) 0.0782(3) 0.0836(18) Uani 0.50 1 d PD C 2
H15C H 0.5676 0.0673 0.0609 0.100 Uiso 0.50 1 calc PR C 2
H15D H 0.6261 0.1738 0.0973 0.100 Uiso 0.50 1 calc PR C 2
C16' C 0.5356(10) 0.2503(11) 0.0269(6) 0.059(4) Uani 0.50 1 d PD C 2
H16C H 0.5694 0.2309 -0.0077 0.071 Uiso 0.50 1 calc PR C 2
H16D H 0.4685 0.2437 0.0146 0.071 Uiso 0.50 1 calc PR C 2
C17' C 0.5589(12) 0.3843(9) 0.0481(6) 0.131(7) Uani 0.50 1 d PD C 2
H17D H 0.5131 0.4124 0.0740 0.196 Uiso 0.50 1 calc PR C 2
H17E H 0.5578 0.4406 0.0141 0.196 Uiso 0.50 1 calc PR C 2
H17F H 0.6206 0.3856 0.0698 0.196 Uiso 0.50 1 calc PR C 2
C18 C 0.5060(2) -0.0830(3) 0.14553(14) 0.0363(7) Uani 1 1 d . . .
H18A H 0.4479 -0.0880 0.1189 0.044 Uiso 1 1 calc R C .
H18B H 0.5580 -0.0918 0.1209 0.044 Uiso 1 1 calc R . .
C19 C 0.5089(3) -0.1954(3) 0.18894(15) 0.0408(8) Uani 1 1 d . C .
H19A H 0.5703 -0.1990 0.2121 0.049 Uiso 1 1 calc R . .
H19B H 0.4614 -0.1837 0.2168 0.049 Uiso 1 1 calc R . .
C20 C 0.4906(3) -0.3203(3) 0.15475(17) 0.0484(9) Uani 1 1 d . . .
H20A H 0.5373 -0.3305 0.1263 0.058 Uiso 1 1 calc R C .
H20B H 0.4288 -0.3168 0.1322 0.058 Uiso 1 1 calc R . .
C21 C 0.4950(4) -0.4357(4) 0.1969(2) 0.0606(11) Uani 1 1 d . C .
H21A H 0.5538 -0.4349 0.2220 0.091 Uiso 1 1 calc R . .
H21B H 0.4904 -0.5131 0.1736 0.091 Uiso 1 1 calc R . .
H21C H 0.4436 -0.4317 0.2216 0.091 Uiso 1 1 calc R . .
C22 C 0.2861(4) 0.4546(4) 0.0984(2) 0.0714(14) Uani 1 1 d . . .
H22A H 0.3004 0.4109 0.1360 0.107 Uiso 1 1 calc R . .
H22B H 0.2420 0.5224 0.1034 0.107 Uiso 1 1 calc R . .
H22C H 0.3430 0.4897 0.0854 0.107 Uiso 1 1 calc R . .
C23 C 0.2440(3) 0.3629(3) 0.05266(17) 0.0428(8) Uani 1 1 d . . .
Cu1 Cu 0.0000 0.0000 0.0000 0.02186(11) Uani 1 2 d S . .
Mo1 Mo 0.165198(18) 0.06934(2) -0.094081(11) 0.02694(8) Uani 1 1 d . . .
Mo2 Mo 0.215650(17) -0.12772(2) 0.029336(11) 0.02758(8) Uani 1 1 d . . .
Mo3 Mo 0.049442(18) -0.18839(2) 0.117647(11) 0.02917(8) Uani 1 1 d . . .
N1 N 0.51175(19) 0.0501(3) 0.17466(12) 0.0350(6) Uani 1 1 d . C .
O1 O 0.08615(14) 0.21473(19) -0.09489(10) 0.0305(4) Uani 1 1 d . . .
O2 O 0.15426(18) 0.0156(2) -0.16638(10) 0.0421(6) Uani 1 1 d . . .
O3 O 0.27514(16) 0.1331(2) -0.08468(11) 0.0416(5) Uani 1 1 d . . .
O4 O 0.19062(15) -0.11959(18) -0.06509(9) 0.0294(4) Uani 1 1 d . . .
O5 O 0.15623(14) 0.05454(18) 0.00160(9) 0.0252(4) Uani 1 1 d D . .
H5 H 0.1820 0.1142 0.0199 0.038 Uiso 1 1 d RD . .
O6 O 0.32548(16) -0.0632(2) 0.04143(11) 0.0406(5) Uani 1 1 d . . .
O7 O 0.23425(17) -0.2888(2) 0.02255(12) 0.0433(6) Uani 1 1 d . . .
O8 O 0.16970(15) -0.1090(2) 0.10485(9) 0.0323(5) Uani 1 1 d . . .
O9 O 0.05690(13) -0.16989(18) 0.01522(9) 0.0242(4) Uani 1 1 d . . .
O10 O 0.07918(18) -0.3467(2) 0.11686(12) 0.0456(6) Uani 1 1 d . . .
O11 O 0.04847(17) -0.1482(2) 0.19114(10) 0.0432(6) Uani 1 1 d . . .
O12 O -0.01369(14) 0.00483(18) 0.08692(8) 0.0239(4) Uani 1 1 d . . .
O14 O 0.2385(2) 0.2494(2) 0.06423(13) 0.0571(7) Uani 1 1 d . . .
O15 O 0.2117(4) 0.4165(4) -0.00118(19) 0.0994(14) Uani 1 1 d . . .
H15 H 0.1785 0.3647 -0.0211 0.149 Uiso 1 1 calc R . .

loop_
_atom_site_aniso_label
_atom_site_aniso_U_11
_atom_site_aniso_U_22
_atom_site_aniso_U_33
_atom_site_aniso_U_23
_atom_site_aniso_U_13
_atom_site_aniso_U_12
C1 0.0308(15) 0.0225(13) 0.0385(16) -0.0030(12) 0.0050(13) -0.0049(12)
C2 0.0370(17) 0.0321(15) 0.0397(17) -0.0120(13) 0.0118(14) -0.0013(14)
C3 0.0353(16) 0.0301(14) 0.0264(14) -0.0054(11) 0.0015(12) -0.0074(13)
C4 0.0329(15) 0.0252(13) 0.0337(15) -0.0080(12) 0.0075(12) -0.0043(12)
C5 0.051(4) 0.035(3) 0.050(3) -0.021(2) 0.011(3) -0.007(3)
O13 0.053(2) 0.0311(17) 0.142(4) -0.034(2) 0.022(2) -0.0053(16)
O13' 0.037(9) 0.019(7) 0.086(13) -0.002(7) -0.005(8) -0.017(6)
C6 0.0301(16) 0.0401(17) 0.0412(17) -0.0077(14) 0.0073(14) 0.0036(14)
C7 0.0343(17) 0.0471(18) 0.0414(18) -0.0048(15) 0.0073(14) -0.0019(15)
C8 0.0379(19) 0.055(2) 0.052(2) -0.0037(17) 0.0153(17) 0.0016(17)
C9 0.038(2) 0.069(3) 0.116(4) -0.037(3) 0.009(2) 0.004(2)
C10 0.0257(16) 0.050(2) 0.068(2) -0.0193(18) 0.0062(16) 0.0013(15)
C11 0.0315(19) 0.060(3) 0.117(4) -0.035(3) 0.008(2) -0.0050(19)
C12 0.037(2) 0.082(3) 0.082(3) -0.042(3) 0.019(2) -0.019(2)
C13 0.056(3) 0.129(5) 0.078(4) -0.038(3) 0.009(3) -0.016(3)
C14 0.042(2) 0.0407(18) 0.064(2) 0.0093(17) 0.0213(18) 0.0066(16)
C15 0.083(4) 0.070(3) 0.109(4) 0.039(3) 0.066(3) 0.029(3)
C16 0.152(18) 0.068(10) 0.114(14) 0.000(8) 0.096(14) 0.011(10)
C17 0.106(12) 0.21(2) 0.063(8) 0.032(10) 0.030(8) 0.005(13)
C15' 0.083(4) 0.070(3) 0.109(4) 0.039(3) 0.066(3) 0.029(3)
C16' 0.058(6) 0.054(7) 0.072(8) 0.026(7) 0.046(6) 0.026(6)
C17' 0.235(19) 0.036(5) 0.146(12) 0.012(6) 0.138(14) 0.009(8)
C18 0.0375(17) 0.0367(16) 0.0350(16) -0.0060(13) 0.0046(14) 0.0026(14)
C19 0.046(2) 0.0395(17) 0.0358(17) -0.0038(14) -0.0017(15) 0.0045(15)
C20 0.060(2) 0.0403(18) 0.0434(19) -0.0054(15) -0.0015(17) -0.0030(18)
C21 0.073(3) 0.045(2) 0.062(3) 0.0016(19) 0.002(2) -0.003(2)
C22 0.100(4) 0.041(2) 0.070(3) -0.007(2) -0.005(3) -0.016(2)
C23 0.044(2) 0.0366(17) 0.0463(19) 0.0013(15) -0.0002(16) -0.0061(15)
Cu1 0.0226(2) 0.0213(2) 0.0222(2) 0.00097(17) 0.00472(18) 0.00052(19)
Mo1 0.02585(14) 0.02809(14) 0.02807(14) 0.00163(9) 0.00857(10) -0.00289(10)
Mo2 0.02225(13) 0.02754(13) 0.03303(14) 0.00309(10) 0.00310(10) 0.00127(10)
Mo3 0.02785(14) 0.02990(14) 0.02996(14) 0.00885(10) 0.00389(10) -0.00024(11)
N1 0.0293(13) 0.0348(13) 0.0420(15) -0.0047(11) 0.0086(12) 0.0007(11)
O1 0.0262(10) 0.0287(10) 0.0370(11) 0.0053(8) 0.0060(9) -0.0038(9)
O2 0.0497(15) 0.0474(13) 0.0315(11) -0.0031(10) 0.0147(10) -0.0031(12)
O3 0.0308(12) 0.0432(13) 0.0519(14) 0.0052(11) 0.0101(11) -0.0069(10)
O4 0.0335(11) 0.0238(9) 0.0320(10) -0.0035(8) 0.0088(9) -0.0013(9)
O5 0.0258(10) 0.0230(9) 0.0265(10) -0.0011(7) 0.0022(8) -0.0031(8)
O6 0.0281(11) 0.0484(13) 0.0448(13) 0.0038(11) 0.0018(10) -0.0028(10)
O7 0.0399(13) 0.0337(11) 0.0568(15) 0.0047(11) 0.0074(12) 0.0094(11)
O8 0.0289(11) 0.0380(11) 0.0293(10) 0.0042(9) 0.0002(9) -0.0035(9)
O9 0.0222(10) 0.0220(9) 0.0287(10) 0.0000(8) 0.0045(8) -0.0007(8)
O10 0.0394(13) 0.0331(12) 0.0646(16) 0.0164(11) 0.0078(12) 0.0032(11)
O11 0.0391(13) 0.0579(15) 0.0325(12) 0.0091(11) 0.0036(10) 0.0000(12)
O12 0.0244(10) 0.0238(9) 0.0239(9) -0.0001(7) 0.0050(8) -0.0025(8)
O14 0.077(2) 0.0377(13) 0.0542(16) 0.0011(12) -0.0058(14) -0.0129(13)
O15 0.138(4) 0.072(2) 0.083(3) 0.005(2) -0.016(3) -0.017(2)

loop_
_atom_type_symbol
_atom_type_description
_atom_type_scat_dispersion_real
_atom_type_scat_dispersion_imag
_atom_type_scat_source
C C 0.0033 0.0016 'International Tables Vol C Tables 4.2.6.8 and 6.1.1.4'
H H 0.0000 0.0000 'International Tables Vol C Tables 4.2.6.8 and 6.1.1.4'
N N 0.0061 0.0033 'International Tables Vol C Tables 4.2.6.8 and 6.1.1.4'
O O 0.0106 0.0060 'International Tables Vol C Tables 4.2.6.8 and 6.1.1.4'
Cu Cu 0.3201 1.2651 'International Tables Vol C Tables 4.2.6.8 and 6.1.1.4'
Mo Mo -1.6832 0.6857 'International Tables Vol C Tables 4.2.6.8 and 6.1.1.4'

loop_
_geom_angle_atom_site_label_1
_geom_angle_atom_site_label_2
_geom_angle_atom_site_label_3
_geom_angle
_geom_angle_site_symmetry_1
_geom_angle_site_symmetry_3
O9 C1 C4 112.7(2) 3 .
O9 C1 H1A 109.0 3 .
C4 C1 H1A 109.0 . .
O9 C1 H1B 109.1 3 .
C4 C1 H1B 109.0 . .
H1A C1 H1B 107.8 . .
O4 C2 C4 113.2(2) 3 .
O4 C2 H2A 108.9 3 .
C4 C2 H2A 108.9 . .
O4 C2 H2B 108.9 3 .
C4 C2 H2B 108.9 . .
H2A C2 H2B 107.7 . .
O12 C3 C4 112.5(2) . .
O12 C3 H3A 109.1 . .
C4 C3 H3A 109.1 . .
O12 C3 H3B 109.1 . .
C4 C3 H3B 109.1 . .
H3A C3 H3B 107.8 . .
C2 C4 C5 109.2(3) . .
C2 C4 C1 112.6(3) . .
C5 C4 C1 106.9(4) . .
C2 C4 C3 112.1(3) . .
C5 C4 C3 103.9(4) . .
C1 C4 C3 111.7(2) . .
C2 C4 C5' 98.1(9) . .
C5 C4 C5' 12.6(10) . .
C1 C4 C5' 107.1(16) . .
C3 C4 C5' 114.6(13) . .
O13 C5 C4 109.6(6) . .
O13 C5 H5A 109.8 . .
C4 C5 H5A 109.8 . .
O13 C5 H5B 109.8 . .
C4 C5 H5B 109.8 . .
H5A C5 H5B 108.2 . .
O13' C5' C4 106(2) . .
O13' C5' H5'1 110.5 . .
C4 C5' H5'1 110.5 . .
O13' C5' H5'2 110.5 . .
C4 C5' H5'2 110.5 . .
H5'1 C5' H5'2 108.7 . .
C5' O13' H13' 109.5 . .
C7 C6 N1 115.3(3) . .
C7 C6 H6A 108.4 . .
N1 C6 H6A 108.4 . .
C7 C6 H6B 108.4 . .
N1 C6 H6B 108.4 . .
H6A C6 H6B 107.5 . .
C6 C7 C8 110.7(3) . .
C6 C7 H7A 109.5 . .
C8 C7 H7A 109.5 . .
C6 C7 H7B 109.5 . .
C8 C7 H7B 109.5 . .
H7A C7 H7B 108.1 . .
C9 C8 C7 113.5(3) . .
C9 C8 H8A 108.9 . .
C7 C8 H8A 108.9 . .
C9 C8 H8B 108.9 . .
C7 C8 H8B 108.9 . .
H8A C8 H8B 107.7 . .
C8 C9 H9A 109.5 . .
C8 C9 H9B 109.5 . .
H9A C9 H9B 109.5 . .
C8 C9 H9C 109.5 . .
H9A C9 H9C 109.5 . .
H9B C9 H9C 109.5 . .
N1 C10 C11 116.3(3) . .
N1 C10 H10A 108.2 . .
C11 C10 H10A 108.2 . .
N1 C10 H10B 108.2 . .
C11 C10 H10B 108.2 . .
H10A C10 H10B 107.4 . .
C10 C11 C12 110.1(4) . .
C10 C11 H11A 109.6 . .
C12 C11 H11A 109.6 . .
C10 C11 H11B 109.6 . .
C12 C11 H11B 109.6 . .
H11A C11 H11B 108.2 . .
C13 C12 C11 113.7(4) . .
C13 C12 H12A 108.8 . .
C11 C12 H12A 108.8 . .
C13 C12 H12B 108.8 . .
C11 C12 H12B 108.8 . .
H12A C12 H12B 107.7 . .
C12 C13 H13A 109.5 . .
C12 C13 H13B 109.5 . .
H13A C13 H13B 109.5 . .
C12 C13 H13C 109.5 . .
H13A C13 H13C 109.5 . .
H13B C13 H13C 109.5 . .
C15 C14 N1 116.5(3) . .
C15 C14 H14A 108.2 . .
N1 C14 H14A 108.2 . .
C15 C14 H14B 108.2 . .
N1 C14 H14B 108.2 . .
H14A C14 H14B 107.3 . .
C14 C15 C16 105.2(7) . .
C14 C15 H15A 110.7 . .
C16 C15 H15A 110.7 . .
C14 C15 H15B 110.7 . .
C16 C15 H15B 110.7 . .
H15A C15 H15B 108.8 . .
C17 C16 C15 99.0(13) . .
C17 C16 H16A 112.0 . .
C15 C16 H16A 112.0 . .
C17 C16 H16B 112.0 . .
C15 C16 H16B 112.0 . .
H16A C16 H16B 109.7 . .
C17' C16' H16C 109.6 . .
C17' C16' H16D 109.6 . .
H16C C16' H16D 108.1 . .
C16' C17' H17D 109.5 . .
C16' C17' H17E 109.5 . .
H17D C17' H17E 109.5 . .
C16' C17' H17F 109.5 . .
H17D C17' H17F 109.5 . .
H17E C17' H17F 109.5 . .
C19 C18 N1 115.6(3) . .
C19 C18 H18A 108.4 . .
N1 C18 H18A 108.4 . .
C19 C18 H18B 108.4 . .
N1 C18 H18B 108.4 . .
H18A C18 H18B 107.4 . .
C20 C19 C18 110.5(3) . .
C20 C19 H19A 109.6 . .
C18 C19 H19A 109.6 . .
C20 C19 H19B 109.6 . .
C18 C19 H19B 109.6 . .
H19A C19 H19B 108.1 . .
C19 C20 C21 111.9(3) . .
C19 C20 H20A 109.2 . .
C21 C20 H20A 109.2 . .
C19 C20 H20B 109.2 . .
C21 C20 H20B 109.2 . .
H20A C20 H20B 107.9 . .
C20 C21 H21A 109.5 . .
C20 C21 H21B 109.5 . .
H21A C21 H21B 109.5 . .
C20 C21 H21C 109.5 . .
H21A C21 H21C 109.5 . .
H21B C21 H21C 109.5 . .
C23 C22 H22A 109.5 . .
C23 C22 H22B 109.5 . .
H22A C22 H22B 109.5 . .
C23 C22 H22C 109.5 . .
H22A C22 H22C 109.5 . .
H22B C22 H22C 109.5 . .
O14 C23 O15 124.3(4) . .
O14 C23 C22 120.8(4) . .
O15 C23 C22 114.9(3) . .
O9 Cu1 O9 180.00(17) . 3
O9 Cu1 O12 86.12(8) . .
O9 Cu1 O12 93.88(8) 3 .
O9 Cu1 O12 93.88(8) . 3
O9 Cu1 O12 86.12(8) 3 3
O12 Cu1 O12 180.00(11) . 3
O9 Cu1 O5 99.25(7) . 3
O9 Cu1 O5 80.75(7) 3 3
O12 Cu1 O5 80.25(8) . 3
O12 Cu1 O5 99.75(8) 3 3
O9 Cu1 O5 80.75(7) . .
O9 Cu1 O5 99.25(7) 3 .
O12 Cu1 O5 99.75(8) . .
O12 Cu1 O5 80.25(8) 3 .
O5 Cu1 O5 180.00(2) 3 .
O3 Mo1 O2 104.07(12) . .
O3 Mo1 O1 103.13(11) . .
O2 Mo1 O1 104.97(11) . .
O3 Mo1 O4 101.71(10) . .
O2 Mo1 O4 88.80(10) . .
O1 Mo1 O4 147.52(8) . .
O3 Mo1 O5 92.90(10) . .
O2 Mo1 O5 155.04(10) . .
O1 Mo1 O5 88.45(8) . .
O4 Mo1 O5 69.66(7) . .
O3 Mo1 O12 168.36(10) . 3
O2 Mo1 O12 87.56(10) . 3
O1 Mo1 O12 73.21(8) . 3
O4 Mo1 O12 78.27(8) . 3
O5 Mo1 O12 76.10(8) . 3
O6 Mo2 O7 104.81(12) . .
O6 Mo2 O8 102.30(11) . .
O7 Mo2 O8 104.63(11) . .
O6 Mo2 O4 101.79(10) . .
O7 Mo2 O4 87.89(10) . .
O8 Mo2 O4 148.84(9) . .
O6 Mo2 O5 91.38(10) . .
O7 Mo2 O5 154.79(10) . .
O8 Mo2 O5 90.24(8) . .
O4 Mo2 O5 69.70(7) . .
O6 Mo2 O9 167.59(9) . .
O7 Mo2 O9 87.59(10) . .
O8 Mo2 O9 73.56(8) . .
O4 Mo2 O9 78.70(8) . .
O5 Mo2 O9 77.08(7) . .
O11 Mo3 O10 105.99(12) . .
O11 Mo3 O8 97.41(11) . .
O10 Mo3 O8 100.86(10) . .
O11 Mo3 O1 100.51(11) . 3
O10 Mo3 O1 95.73(11) . 3
O8 Mo3 O1 151.14(9) . 3
O11 Mo3 O12 91.80(10) . .
O10 Mo3 O12 160.41(10) . .
O8 Mo3 O12 84.54(8) . .
O1 Mo3 O12 72.51(8) 3 .
O11 Mo3 O9 160.76(10) . .
O10 Mo3 O9 92.00(10) . .
O8 Mo3 O9 72.00(8) . .
O1 Mo3 O9 84.06(8) 3 .
O12 Mo3 O9 71.60(7) . .
C10 N1 C14 112.8(3) . .
C10 N1 C6 109.3(3) . .
C14 N1 C6 107.9(2) . .
C10 N1 C18 107.4(2) . .
C14 N1 C18 108.4(3) . .
C6 N1 C18 111.1(2) . .
Mo1 O1 Mo3 117.30(10) . 3
C2 O4 Mo1 120.53(19) 3 .
C2 O4 Mo2 120.68(18) 3 .
Mo1 O4 Mo2 110.74(9) . .
Mo2 O5 Mo1 106.76(8) . .
Mo2 O5 Cu1 97.91(7) . .
Mo1 O5 Cu1 98.95(8) . .
Mo2 O5 H5 112.9 . .
Mo1 O5 H5 111.9 . .
Cu1 O5 H5 126.0 . .
Mo2 O8 Mo3 118.48(11) . .
C1 O9 Cu1 115.16(17) 3 .
C1 O9 Mo2 119.76(16) 3 .
Cu1 O9 Mo2 103.52(8) . .
C1 O9 Mo3 122.10(16) 3 .
Cu1 O9 Mo3 100.83(8) . .
Mo2 O9 Mo3 91.26(8) . .
C3 O12 Cu1 115.40(16) . .
C3 O12 Mo3 121.55(17) . .
Cu1 O12 Mo3 101.45(8) . .
C3 O12 Mo1 118.89(16) . 3
Cu1 O12 Mo1 104.13(9) . 3
Mo3 O12 Mo1 91.43(7) . 3
C23 O15 H15 109.5 . .

loop_
_geom_bond_atom_site_label_1
_geom_bond_atom_site_label_2
_geom_bond_distance
_geom_bond_site_symmetry_2
C1 O9 1.438(3) 3
C1 C4 1.542(4) .
C1 H1A 0.9700 .
C1 H1B 0.9700 .
C2 O4 1.449(4) 3
C2 C4 1.527(4) .
C2 H2A 0.9700 .
C2 H2B 0.9700 .
C3 O12 1.440(3) .
C3 C4 1.542(4) .
C3 H3A 0.9700 .
C3 H3B 0.9700 .
C4 C5 1.536(7) .
C4 C5' 1.61(4) .
C5 O13 1.428(8) .
C5 H5A 0.9700 .
C5 H5B 0.9700 .
O13 H13 0.8200 .
C5' O13' 1.407(19) .
C5' H5'1 0.9700 .
C5' H5'2 0.9700 .
O13' H13' 0.8200 .
C6 C7 1.520(5) .
C6 N1 1.533(4) .
C6 H6A 0.9700 .
C6 H6B 0.9700 .
C7 C8 1.520(4) .
C7 H7A 0.9700 .
C7 H7B 0.9700 .
C8 C9 1.516(6) .
C8 H8A 0.9700 .
C8 H8B 0.9700 .
C9 H9A 0.9600 .
C9 H9B 0.9600 .
C9 H9C 0.9600 .
C10 N1 1.513(4) .
C10 C11 1.517(5) .
C10 H10A 0.9700 .
C10 H10B 0.9700 .
C11 C12 1.530(6) .
C11 H11A 0.9700 .
C11 H11B 0.9700 .
C12 C13 1.489(8) .
C12 H12A 0.9700 .
C12 H12B 0.9700 .
C13 H13A 0.9600 .
C13 H13B 0.9600 .
C13 H13C 0.9600 .
C14 C15 1.516(5) .
C14 N1 1.516(4) .
C14 H14A 0.9700 .
C14 H14B 0.9700 .
C15 C16 1.543(15) .
C15 H15A 0.9700 .
C15 H15B 0.9700 .
C16 C17 1.462(16) .
C16 H16A 0.9700 .
C16 H16B 0.9700 .
C17 H17A 0.9600 .
C17 H17B 0.9600 .
C17 H17C 0.9600 .
C16' C17' 1.503(14) .
C16' H16C 0.9700 .
C16' H16D 0.9700 .
C17' H17D 0.9600 .
C17' H17E 0.9600 .
C17' H17F 0.9600 .
C18 C19 1.521(4) .
C18 N1 1.533(4) .
C18 H18A 0.9700 .
C18 H18B 0.9700 .
C19 C20 1.520(5) .
C19 H19A 0.9700 .
C19 H19B 0.9700 .
C20 C21 1.526(5) .
C20 H20A 0.9700 .
C20 H20B 0.9700 .
C21 H21A 0.9600 .
C21 H21B 0.9600 .
C21 H21C 0.9600 .
C22 C23 1.481(5) .
C22 H22A 0.9600 .
C22 H22B 0.9600 .
C22 H22C 0.9600 .
C23 O14 1.217(4) .
C23 O15 1.364(5) .
Cu1 O9 1.9652(19) .
Cu1 O9 1.9652(19) 3
Cu1 O12 1.9709(18) .
Cu1 O12 1.9709(18) 3
Cu1 O5 2.292(2) 3
Cu1 O5 2.292(2) .
Mo1 O3 1.694(2) .
Mo1 O2 1.702(2) .
Mo1 O1 1.888(2) .
Mo1 O4 2.096(2) .
Mo1 O5 2.159(2) .
Mo1 O12 2.3113(19) 3
Mo2 O6 1.698(2) .
Mo2 O7 1.712(2) .
Mo2 O8 1.879(2) .
Mo2 O4 2.105(2) .
Mo2 O5 2.148(2) .
Mo2 O9 2.292(2) .
Mo3 O11 1.695(2) .
Mo3 O10 1.707(2) .
Mo3 O8 1.948(2) .
Mo3 O1 1.965(2) 3
Mo3 O12 2.286(2) .
Mo3 O9 2.309(2) .
O1 Mo3 1.965(2) 3
O4 C2 1.449(4) 3
O5 H5 0.8118 .
O9 C1 1.438(3) 3
O12 Mo1 2.3113(19) 3
O15 H15 0.8200 .

loop_
_geom_torsion_atom_site_label_1
_geom_torsion_atom_site_label_2
_geom_torsion_atom_site_label_3
_geom_torsion_atom_site_label_4
_geom_torsion
_geom_torsion_site_symmetry_1
_geom_torsion_site_symmetry_4
O4 C2 C4 C5 -178.2(4) 3 .
O4 C2 C4 C1 63.3(3) 3 .
O4 C2 C4 C3 -63.7(3) 3 .
O4 C2 C4 C5' 175.6(16) 3 .
O9 C1 C4 C2 -60.3(3) 3 .
O9 C1 C4 C5 179.9(4) 3 .
O9 C1 C4 C3 66.8(3) 3 .
O9 C1 C4 C5' -167.0(9) 3 .
O12 C3 C4 C2 61.0(3) . .
O12 C3 C4 C5 178.8(4) . .
O12 C3 C4 C1 -66.3(3) . .
O12 C3 C4 C5' 171.7(14) . .
C2 C4 C5 O13 -53.0(6) . .
C1 C4 C5 O13 69.0(5) . .
C3 C4 C5 O13 -172.7(4) . .
C5' C4 C5 O13 -24(8) . .
C2 C4 C5' O13' 171(2) . .
C5 C4 C5' O13' 19(6) . .
C1 C4 C5' O13' -73(3) . .
C3 C4 C5' O13' 52(3) . .
N1 C6 C7 C8 -176.5(3) . .
C6 C7 C8 C9 76.6(4) . .
N1 C10 C11 C12 -179.5(4) . .
C10 C11 C12 C13 -63.4(5) . .
N1 C14 C15 C16 -161.7(9) . .
C14 C15 C16 C17 -82.9(11) . .
N1 C18 C19 C20 173.1(3) . .
C18 C19 C20 C21 178.8(3) . .
C11 C10 N1 C14 56.4(5) . .
C11 C10 N1 C6 -63.6(4) . .
C11 C10 N1 C18 175.8(4) . .
C15 C14 N1 C10 57.7(5) . .
C15 C14 N1 C6 178.5(4) . .
C15 C14 N1 C18 -61.1(5) . .
C7 C6 N1 C10 -169.3(3) . .
C7 C6 N1 C14 67.7(4) . .
C7 C6 N1 C18 -51.0(4) . .
C19 C18 N1 C10 65.5(4) . .
C19 C18 N1 C14 -172.3(3) . .
C19 C18 N1 C6 -53.9(4) . .
O3 Mo1 O1 Mo3 170.60(12) . 3
O2 Mo1 O1 Mo3 61.89(14) . 3
O4 Mo1 O1 Mo3 -50.4(2) . 3
O5 Mo1 O1 Mo3 -96.78(12) . 3
O12 Mo1 O1 Mo3 -20.83(10) 3 3
O3 Mo1 O4 C2 -136.4(2) . 3
O2 Mo1 O4 C2 -32.2(2) . 3
O1 Mo1 O4 C2 84.4(2) . 3
O5 Mo1 O4 C2 134.9(2) . 3
O12 Mo1 O4 C2 55.51(19) 3 3
O3 Mo1 O4 Mo2 74.68(12) . .
O2 Mo1 O4 Mo2 178.80(11) . .
O1 Mo1 O4 Mo2 -64.6(2) . .
O5 Mo1 O4 Mo2 -14.08(8) . .
O12 Mo1 O4 Mo2 -93.44(10) 3 .
O6 Mo2 O4 C2 138.2(2) . 3
O7 Mo2 O4 C2 33.5(2) . 3
O8 Mo2 O4 C2 -81.8(3) . 3
O5 Mo2 O4 C2 -134.8(2) . 3
O9 Mo2 O4 C2 -54.5(2) . 3
O6 Mo2 O4 Mo1 -72.94(12) . .
O7 Mo2 O4 Mo1 -177.63(12) . .
O8 Mo2 O4 Mo1 67.05(19) . .
O5 Mo2 O4 Mo1 14.14(8) . .
O9 Mo2 O4 Mo1 94.40(10) . .
O6 Mo2 O5 Mo1 88.66(11) . .
O7 Mo2 O5 Mo1 -42.0(3) . .
O8 Mo2 O5 Mo1 -169.02(9) . .
O4 Mo2 O5 Mo1 -13.40(8) . .
O9 Mo2 O5 Mo1 -95.96(9) . .
O6 Mo2 O5 Cu1 -169.46(10) . .
O7 Mo2 O5 Cu1 59.9(2) . .
O8 Mo2 O5 Cu1 -67.15(9) . .
O4 Mo2 O5 Cu1 88.48(9) . .
O9 Mo2 O5 Cu1 5.92(6) . .
O3 Mo1 O5 Mo2 -87.95(11) . .
O2 Mo1 O5 Mo2 45.3(3) . .
O1 Mo1 O5 Mo2 168.98(9) . .
O4 Mo1 O5 Mo2 13.46(8) . .
O12 Mo1 O5 Mo2 95.90(9) 3 .
O3 Mo1 O5 Cu1 170.92(10) . .
O2 Mo1 O5 Cu1 -55.8(3) . .
O1 Mo1 O5 Cu1 67.85(8) . .
O4 Mo1 O5 Cu1 -87.66(8) . .
O12 Mo1 O5 Cu1 -5.22(6) 3 .
O9 Cu1 O5 Mo2 -6.82(7) . .
O9 Cu1 O5 Mo2 173.18(7) 3 .
O12 Cu1 O5 Mo2 77.58(8) . .
O12 Cu1 O5 Mo2 -102.42(8) 3 .
O5 Cu1 O5 Mo2 -126(56) 3 .
O9 Cu1 O5 Mo1 101.64(8) . .
O9 Cu1 O5 Mo1 -78.36(8) 3 .
O12 Cu1 O5 Mo1 -173.96(7) . .
O12 Cu1 O5 Mo1 6.04(7) 3 .
O5 Cu1 O5 Mo1 -18(56) 3 .
O6 Mo2 O8 Mo3 -172.58(12) . .
O7 Mo2 O8 Mo3 -63.47(15) . .
O4 Mo2 O8 Mo3 47.5(2) . .
O5 Mo2 O8 Mo3 95.95(12) . .
O9 Mo2 O8 Mo3 19.51(10) . .
O11 Mo3 O8 Mo2 176.96(13) . .
O10 Mo3 O8 Mo2 69.03(15) . .
O1 Mo3 O8 Mo2 -54.9(2) 3 .
O12 Mo3 O8 Mo2 -91.93(12) . .
O9 Mo3 O8 Mo2 -19.53(10) . .
O9 Cu1 O9 C1 -45(77) 3 3
O12 Cu1 O9 C1 133.35(18) . 3
O12 Cu1 O9 C1 -46.65(18) 3 3
O5 Cu1 O9 C1 53.90(18) 3 3
O5 Cu1 O9 C1 -126.10(18) . 3
O9 Cu1 O9 Mo2 88(77) 3 .
O12 Cu1 O9 Mo2 -94.04(9) . .
O12 Cu1 O9 Mo2 85.96(9) 3 .
O5 Cu1 O9 Mo2 -173.49(7) 3 .
O5 Cu1 O9 Mo2 6.51(7) . .
O9 Cu1 O9 Mo3 -178(77) 3 .
O12 Cu1 O9 Mo3 -0.09(8) . .
O12 Cu1 O9 Mo3 179.91(8) 3 .
O5 Cu1 O9 Mo3 -79.54(8) 3 .
O5 Cu1 O9 Mo3 100.46(8) . .
O6 Mo2 O9 C1 144.9(4) . 3
O7 Mo2 O9 C1 -37.0(2) . 3
O8 Mo2 O9 C1 -143.0(2) . 3
O4 Mo2 O9 C1 51.33(18) . 3
O5 Mo2 O9 C1 122.84(19) . 3
O6 Mo2 O9 Cu1 15.0(5) . .
O7 Mo2 O9 Cu1 -166.87(11) . .
O8 Mo2 O9 Cu1 87.11(10) . .
O4 Mo2 O9 Cu1 -78.54(8) . .
O5 Mo2 O9 Cu1 -7.03(7) . .
O6 Mo2 O9 Mo3 -86.5(4) . .
O7 Mo2 O9 Mo3 91.68(10) . .
O8 Mo2 O9 Mo3 -14.35(8) . .
O4 Mo2 O9 Mo3 180.00(8) . .
O5 Mo2 O9 Mo3 -108.49(7) . .
O11 Mo3 O9 C1 -160.5(3) . 3
O10 Mo3 O9 C1 40.0(2) . 3
O8 Mo3 O9 C1 140.8(2) . 3
O1 Mo3 O9 C1 -55.5(2) 3 3
O12 Mo3 O9 C1 -129.0(2) . 3
O11 Mo3 O9 Cu1 -31.4(3) . .
O10 Mo3 O9 Cu1 169.15(11) . .
O8 Mo3 O9 Cu1 -90.08(10) . .
O1 Mo3 O9 Cu1 73.59(9) 3 .
O12 Mo3 O9 Cu1 0.08(7) . .
O11 Mo3 O9 Mo2 72.7(3) . .
O10 Mo3 O9 Mo2 -86.83(10) . .
O8 Mo3 O9 Mo2 13.94(8) . .
O1 Mo3 O9 Mo2 177.62(8) 3 .
O12 Mo3 O9 Mo2 104.10(8) . .
C4 C3 O12 Cu1 60.8(3) . .
C4 C3 O12 Mo3 -175.84(16) . .
C4 C3 O12 Mo1 -64.0(3) . 3
O9 Cu1 O12 C3 133.50(19) . .
O9 Cu1 O12 C3 -46.50(19) 3 .
O12 Cu1 O12 C3 151.9(6) 3 .
O5 Cu1 O12 C3 -126.41(19) 3 .
O5 Cu1 O12 C3 53.59(19) . .
O9 Cu1 O12 Mo3 0.09(8) . .
O9 Cu1 O12 Mo3 -179.91(8) 3 .
O12 Cu1 O12 Mo3 18.5(3) 3 .
O5 Cu1 O12 Mo3 100.17(8) 3 .
O5 Cu1 O12 Mo3 -79.83(8) . .
O9 Cu1 O12 Mo1 -94.34(8) . 3
O9 Cu1 O12 Mo1 85.66(8) 3 3
O12 Cu1 O12 Mo1 -75.9(3) 3 3
O5 Cu1 O12 Mo1 5.74(7) 3 3
O5 Cu1 O12 Mo1 -174.26(7) . 3
O11 Mo3 O12 C3 40.4(2) . .
O10 Mo3 O12 C3 -164.1(3) . .
O8 Mo3 O12 C3 -56.90(19) . .
O1 Mo3 O12 C3 140.8(2) 3 .
O9 Mo3 O12 C3 -129.7(2) . .
O11 Mo3 O12 Cu1 170.02(10) . .
O10 Mo3 O12 Cu1 -34.5(3) . .
O8 Mo3 O12 Cu1 72.74(9) . .
O1 Mo3 O12 Cu1 -89.53(10) 3 .
O9 Mo3 O12 Cu1 -0.08(7) . .
O11 Mo3 O12 Mo1 -85.25(10) . 3
O10 Mo3 O12 Mo1 70.3(3) . 3
O8 Mo3 O12 Mo1 177.47(8) . 3
O1 Mo3 O12 Mo1 15.20(7) 3 3
O9 Mo3 O12 Mo1 104.65(8) . 3
